data_7200525
loop_
_publ_author_name
'Cunha-Silva, Lu\'is'
'Lima, S\'ergio'
'Ananias, Duarte'
'Silva, Patr\'icia'
'Mafra, Lu\'is'
'Carlos, Lu\'is D.'
'Pillinger, Martyn'
'Valente, Anabela A.'
'Almeida Paz, Filipe A.'
'Rocha, Jo\~ao'

_publ_section_title
;
 Multi-functional rare-earth hybrid layered networks: photoluminescence
 and catalysis studies
;
_journal_issue 17
_journal_name_full 'Journal of Materials Chemistry'
_journal_page_first 2618
_journal_paper_doi 10.1039/b817381h
_journal_volume 19
_journal_year 2009
_chemical_formula_moiety 'C4 H10 N O9 P2 Tb'
_chemical_formula_sum 'C4 H10 N O9 P2 Tb'
_chemical_formula_weight 436.99
_chemical_name_systematic
;
?
;
_space_group_IT_number 61
_symmetry_cell_setting orthorhombic
_symmetry_space_group_name_Hall '-P 2ac 2ab'
_symmetry_space_group_name_H-M 'P b c a'
_audit_creation_date '02 October 2008'
_audit_creation_method 'Manual editing plus fullprof.2k'
_cell_angle_alpha 90.00000
_cell_angle_beta 90.00000
_cell_angle_gamma 90.00000
_cell_formula_units_Z 8
_cell_length_a 9.6686(17)
_cell_length_b 10.1018(18)
_cell_length_c 20.359(4)
_cell_measurement_temperature 298
_cell_volume 1988.5(6)
_computing_molecular_graphics 'Crystal Impact Diamond 3.1f'
_computing_structure_refinement FULLPROF
_computing_structure_solution eXpo2004
_diffrn_ambient_temperature 298
_diffrn_detector 'Imaging Plate'
_diffrn_detector_type 'MAR 345'
_diffrn_measurement_method Debye-Scherrer
_diffrn_radiation_monochromator 0.71013(1)
_diffrn_radiation_type X-ray
_diffrn_source Synchrotron
_exptl_crystal_density_diffrn 2.919
_pd_instr_location
;
MAR 345 Imaging Plate instrument belonging to the Swiss-Norwegian BM01a
beam line (bending magnet source) at the European Synchrotron Radiation
Facility (ESRF), Grenoble, France.
;
_pd_meas_2theta_range_inc 0.035838
_pd_meas_2theta_range_max 47.01253
_pd_meas_2theta_range_min 2.00000
_pd_meas_number_of_points 1257
_pd_meas_scan_method cont
_pd_proc_2theta_range_inc 0.035838
_pd_proc_2theta_range_max 47.0732
_pd_proc_2theta_range_min 2.0606
_pd_proc_ls_background_function 'Fixed points'
_pd_proc_ls_pref_orient_corr
;
None
;
_pd_proc_ls_profile_function Gaussian
_pd_proc_ls_prof_R_factor 6.1393
_pd_proc_ls_prof_wR_expected 1.5700
_pd_proc_ls_prof_wR_factor 7.7314
_pd_proc_wavelength 0.710130
_pd_spec_mounting
;
Hilgenberg borosilicate glass capillary
(ca. 0.4 mm of diameter)
;
_refine_ls_number_parameters 60
_refine_ls_number_reflns 1917
_refine_ls_number_restraints 27
_refine_ls_R_I_factor 11.0170
_cod_data_source_file b817381h.txt
_cod_data_source_block 08
_cod_depositor_comments
;
The following automatic conversions were performed:
'_symmetry_cell_setting' value 'Orthorhombic' changed to 'orthorhombic'
according to '/home/saulius/struct/CIF-dictionaries/cif_core.dic'
dictionary named 'cif_core.dic' version 2.4.1 from 2010-06-29.

Automatic conversion script
Id: cif_fix_enum 1527 2010-12-29 10:47:43Z saulius 
;
_cod_database_code 7200525
_pd_proc_ls_prof_cr_factor 13.4505
_pd_proc_ls_prof_cwr_factor 14.7171
_pd_proc_ls_prof_cwr_expected 2.9886
_pd_proc_ls_prof_chi2 24.2491
_pd_proc_ls_prof_echi2 24.2491

loop_
_symmetry_equiv_pos_as_xyz
'x, y, z'
'x+1/2, -y+1/2, -z'
'-x, y+1/2, -z+1/2'
'-x+1/2, -y, z+1/2'
'-x, -y, -z'
'-x-1/2, y-1/2, z'
'x, -y-1/2, z-1/2'
'x-1/2, y, -z-1/2'

loop_
_atom_site_label
_atom_site_fract_x
_atom_site_fract_y
_atom_site_fract_z
_atom_site_U_iso_or_equiv
_atom_site_occupancy
_atom_site_adp_type
_atom_site_type_symbol
TB1 0.3637(4) 0.5420(4) 0.3367(2) 0.01267 1.00000 Uiso TB
P1 1.0895(8) 0.7259(8) 0.4156(4) 0.01267 1.00000 Uiso P
P2 1.0283(8) 0.3889(8) 0.3118(4) 0.01267 1.00000 Uiso P
O2 0.5323(7) 0.614(4) 0.4250(9) 0.01267 1.00000 Uiso O
C1 0.63979(10) 0.5733(4) 0.39840(14) 0.01267 1.00000 Uiso C
O4 1.154(2) 0.8635(8) 0.4101(12) 0.01267 1.00000 Uiso O
O6 0.9467(17) 0.4456(17) 0.2547(11) 0.01267 1.00000 Uiso O
O8 1.1790(11) 0.4307(17) 0.3072(13) 0.01267 1.00000 Uiso O
O1 0.6217(12) 0.487(2) 0.3557(12) 0.01267 1.00000 Uiso O
O7 1.0153(18) 0.2394(10) 0.3131(14) 0.01267 1.00000 Uiso O
O5 1.2019(19) 0.6214(11) 0.4104(11) 0.01267 1.00000 Uiso O
O1W 0.246(5) 0.696(5) 0.258(2) 0.01267 0.88(4) Uiso O
O3 1.018(2) 0.7130(14) 0.4823(10) 0.01267 1.00000 Uiso O
H3 1.03646 0.77916 0.50572 0.01267 1.00000 Uiso H
C2 0.77689(19) 0.5840(7) 0.4335(3) 0.01267 1.00000 Uiso C
H2A 0.78277 0.67983 0.44998 0.01267 1.00000 Uiso H
H2B 0.78278 0.52705 0.46465 0.01267 1.00000 Uiso H
C3 0.981(2) 0.4636(19) 0.3897(5) 0.01267 1.00000 Uiso C
H3A 0.93238 0.39480 0.41838 0.01267 1.00000 Uiso H
H3B 1.05324 0.49698 0.41371 0.01267 1.00000 Uiso H
N1 0.87062 0.57009 0.37176 0.01267 1.00000 Uiso N
H1 0.82172 0.54530 0.33621 0.01267 1.00000 Uiso H
C4 0.9434(18) 0.7046(15) 0.3599(10) 0.01267 1.00000 Uiso C
H4A 0.88486 0.77388 0.36101 0.01267 1.00000 Uiso H
H4B 0.98432 0.69942 0.31385 0.01267 1.00000 Uiso H

loop_
_atom_type_symbol
_atom_type_scat_Cromer_Mann_a1
_atom_type_scat_Cromer_Mann_b1
_atom_type_scat_Cromer_Mann_a2
_atom_type_scat_Cromer_Mann_b2
_atom_type_scat_Cromer_Mann_a3
_atom_type_scat_Cromer_Mann_b3
_atom_type_scat_Cromer_Mann_a4
_atom_type_scat_Cromer_Mann_b4
_atom_type_scat_Cromer_Mann_c
_atom_type_scat_dispersion_real
_atom_type_scat_dispersion_imag
_atom_type_scat_source
TB 25.89760 2.24256 18.21850 0.19614 14.31670 12.66480 2.95354 115.36200 3.58224 -0.59100 4.15100 International_Tables_for_Crystallography_Vol.C(1991)_Tables_6.1.1.4_and_6.1.1.5
P 6.43450 1.90670 4.17910 27.15700 1.78000 0.52600 1.49080 68.16450 1.11490 0.09000 0.09500 International_Tables_for_Crystallography_Vol.C(1991)_Tables_6.1.1.4_and_6.1.1.5
O 3.04850 13.27710 2.28680 5.70110 1.54630 0.32390 0.86700 32.90890 0.25080 0.00800 0.00600 International_Tables_for_Crystallography_Vol.C(1991)_Tables_6.1.1.4_and_6.1.1.5
C 2.31000 20.84390 1.02000 10.20750 1.58860 0.56870 0.86500 51.65120 0.21560 0.00200 0.00200 International_Tables_for_Crystallography_Vol.C(1991)_Tables_6.1.1.4_and_6.1.1.5
H 0.49300 10.51090 0.32291 26.12570 0.14019 3.14236 0.04081 57.79970 0.00304 0.00000 0.00000 International_Tables_for_Crystallography_Vol.C(1991)_Tables_6.1.1.4_and_6.1.1.5
N 12.21260 0.00570 3.13220 9.89330 2.01250 28.99750 1.16630 0.58260 -11.52900 0.00400 0.00300 International_Tables_for_Crystallography_Vol.C(1991)_Tables_6.1.1.4_and_6.1.1.5

loop_
_geom_angle_atom_site_label_1
_geom_angle_atom_site_label_2
_geom_angle_atom_site_label_3
_geom_angle
_geom_angle_site_symmetry_1
_geom_angle_site_symmetry_3
_geom_angle_publ_flag
O8 Tb1 O6 80.95(8) 1_455 8_556 ?
O8 Tb1 O5 78.63(8) 1_455 1_455 ?
O6 Tb1 O5 158.24(8) 8_556 1_455 ?
O8 Tb1 O4 73.75(7) 1_455 6_755 ?
O6 Tb1 O4 102.74(9) 8_556 6_755 ?
O5 Tb1 O4 78.66(8) 1_455 6_755 ?
O8 Tb1 O7 141.28(8) 1_455 6_765 ?
O6 Tb1 O7 91.10(8) 8_556 6_765 ?
O5 Tb1 O7 100.15(8) 1_455 6_765 ?
O4 Tb1 O7 144.58(9) 6_755 6_765 ?
O8 Tb1 O1W 76.85(8) 1_455 . ?
O6 Tb1 O1W 84.47(9) 8_556 . ?
O5 Tb1 O1W 83.65(8) 1_455 . ?
O4 Tb1 O1W 148.07(8) 6_755 . ?
O7 Tb1 O1W 64.65(8) 6_765 . ?
O8 Tb1 O2 149.80(8) 1_455 . ?
O6 Tb1 O2 118.76(9) 8_556 . ?
O5 Tb1 O2 82.96(7) 1_455 . ?
O4 Tb1 O2 79.32(7) 6_755 . ?
O7 Tb1 O2 65.50(8) 6_765 . ?
O1W Tb1 O2 124.72(8) . . ?
O8 Tb1 O1 135.90(7) 1_455 . ?
O6 Tb1 O1 71.80(7) 8_556 . ?
O5 Tb1 O1 129.10(7) 1_455 . ?
O4 Tb1 O1 79.19(8) 6_755 . ?
O7 Tb1 O1 74.43(8) 6_765 . ?
O1W Tb1 O1 131.93(7) . . ?
O2 Tb1 O1 48.10(7) . . ?
O8 Tb1 C1 154.60(7) 1_455 . ?
O6 Tb1 C1 94.45(9) 8_556 . ?
O5 Tb1 C1 107.23(9) 1_455 . ?
O4 Tb1 C1 83.08(8) 6_755 . ?
O7 Tb1 C1 63.24(8) 6_765 . ?
O1W Tb1 C1 127.84(8) . . ?
O2 Tb1 C1 24.32(9) . . ?
O1 Tb1 C1 24.69(7) . . ?
O5 P1 O4 109.39(12) . . ?
O5 P1 O3 109.36(12) . . ?
O4 P1 O3 108.87(13) . . ?
O5 P1 C4 115.21(13) . . ?
O4 P1 C4 112.41(14) . . ?
O3 P1 C4 101.14(14) . . ?
O7 P2 O6 110.14(14) . . ?
O7 P2 O8 110.90(12) . . ?
O6 P2 O8 110.39(14) . . ?
O7 P2 C3 112.31(16) . . ?
O6 P2 C3 112.36(13) . . ?
O8 P2 C3 100.42(16) . . ?
C1 O2 Tb1 98.1(2) . . ?
O1 C1 O2 114.5(4) . . ?
O1 C1 C2 119.7(3) . . ?
O2 C1 C2 121.1(3) . . ?
O1 C1 Tb1 60.2(2) . . ?
O2 C1 Tb1 57.58(19) . . ?
C2 C1 Tb1 176.4(2) . . ?
P1 O4 Tb1 135.45(15) . 6_765 ?
P2 O6 Tb1 169.46(14) . 8_656 ?
P2 O8 Tb1 155.05(15) . 1_655 ?
C1 O1 Tb1 95.1(2) . . ?
P2 O7 Tb1 143.42(14) . 6_755 ?
P1 O5 Tb1 140.62(14) . 1_655 ?
P1 O3 H3 109.7 . . ?
C1 C2 N1 97.5(3) . . ?
C1 C2 H2A 112.4 . . ?
N1 C2 H2A 112.5 . . ?
C1 C2 H2B 111.9 . . ?
N1 C2 H2B 112.2 . . ?
H2A C2 H2B 109.9 . . ?
N1 C3 P2 104.96(19) . . ?
N1 C3 H3A 110.9 . . ?
P2 C3 H3A 110.8 . . ?
N1 C3 H3B 110.7 . . ?
P2 C3 H3B 110.7 . . ?
H3A C3 H3B 108.9 . . ?
C4 N1 C2 108.5(2) . . ?
C4 N1 C3 109.4(3) . . ?
C2 N1 C3 105.7(2) . . ?
C4 N1 H1 111.1 . . ?
C2 N1 H1 111.0 . . ?
C3 N1 H1 111.0 . . ?
N1 C4 P1 111.0(2) . . ?
N1 C4 H4A 109.3 . . ?
P1 C4 H4A 109.4 . . ?
N1 C4 H4B 109.6 . . ?
P1 C4 H4B 109.5 . . ?
H4A C4 H4B 108.0 . . ?

loop_
_geom_bond_atom_site_label_1
_geom_bond_atom_site_label_2
_geom_bond_distance
_geom_bond_site_symmetry_2
_geom_bond_publ_flag
Tb1 O8 2.193(2) 1_455 ?
Tb1 O6 2.249(2) 8_556 ?
Tb1 O5 2.310(2) 1_455 ?
Tb1 O4 2.351(2) 6_755 ?
Tb1 O7 2.358(2) 6_765 ?
Tb1 O1W 2.499(2) . ?
Tb1 O2 2.535(2) . ?
Tb1 O1 2.589(3) . ?
Tb1 C1 2.973(4) . ?
P1 O5 1.517(3) . ?
P1 O4 1.530(2) . ?
P1 O3 1.530(2) . ?
P1 C4 1.825(3) . ?
P2 O7 1.522(2) . ?
P2 O6 1.515(2) . ?
P2 O8 1.520(2) . ?
P2 C3 1.816(3) . ?
O2 C1 1.237(5) . ?
C1 O1 1.247(3) . ?
C1 C2 1.504(5) . ?
O4 Tb1 2.351(2) 6_765 ?
O6 Tb1 2.249(2) 8_656 ?
O8 Tb1 2.193(2) 1_655 ?
O7 Tb1 2.358(2) 6_755 ?
O5 Tb1 2.310(2) 1_655 ?
O3 H3 0.8200 . ?
C2 N1 1.549(4) . ?
C2 H2A 0.9700 . ?
C2 H2B 0.9700 . ?
C3 N1 1.554(5) . ?
C3 H3A 0.9700 . ?
C3 H3B 0.9700 . ?
N1 C4 1.546(4) . ?
N1 H1 0.9100 . ?
C4 H4A 0.9700 . ?
C4 H4B 0.9700 . ?

loop_
_geom_hbond_atom_site_label_D
_geom_hbond_atom_site_label_H
_geom_hbond_atom_site_label_A
_geom_hbond_distance_DH
_geom_hbond_distance_HA
_geom_hbond_distance_DA
_geom_hbond_angle_DHA
_geom_hbond_site_symmetry_A
O3 H3 O2 0.82 1.80 2.575(3) 158.1 2_566

loop_
_geom_torsion_atom_site_label_1
_geom_torsion_atom_site_label_2
_geom_torsion_atom_site_label_3
_geom_torsion_atom_site_label_4
_geom_torsion
_geom_torsion_site_symmetry_1
_geom_torsion_site_symmetry_2
_geom_torsion_site_symmetry_3
_geom_torsion_site_symmetry_4
_geom_torsion_publ_flag
O8 Tb1 O2 C1 124.0(2) 1_455 . . . ?
O6 Tb1 O2 C1 -1.9(2) 8_556 . . . ?
O5 Tb1 O2 C1 176.58(19) 1_455 . . . ?
O4 Tb1 O2 C1 96.85(18) 6_755 . . . ?
O7 Tb1 O2 C1 -78.86(19) 6_765 . . . ?
O1W Tb1 O2 C1 -106.20(18) . . . . ?
O1 Tb1 O2 C1 11.86(16) . . . . ?
Tb1 O2 C1 O1 -20.4(3) . . . . ?
Tb1 O2 C1 C2 -176.1(2) . . . . ?
O8 Tb1 C1 O1 55.1(3) 1_455 . . . ?
O6 Tb1 C1 O1 -23.17(18) 8_556 . . . ?
O5 Tb1 C1 O1 154.97(18) 1_455 . . . ?
O4 Tb1 C1 O1 79.16(19) 6_755 . . . ?
O7 Tb1 C1 O1 -112.15(19) 6_765 . . . ?
O1W Tb1 C1 O1 -109.62(18) . . . . ?
O2 Tb1 C1 O1 158.5(3) . . . . ?
O8 Tb1 C1 O2 -103.5(3) 1_455 . . . ?
O6 Tb1 C1 O2 178.31(18) 8_556 . . . ?
O5 Tb1 C1 O2 -3.6(2) 1_455 . . . ?
O4 Tb1 C1 O2 -79.37(18) 6_755 . . . ?
O7 Tb1 C1 O2 89.32(18) 6_765 . . . ?
O1W Tb1 C1 O2 91.9(2) . . . . ?
O1 Tb1 C1 O2 -158.5(3) . . . . ?
O8 Tb1 C1 C2 -34(4) 1_455 . . . ?
O6 Tb1 C1 C2 -112(3) 8_556 . . . ?
O5 Tb1 C1 C2 66(3) 1_455 . . . ?
O4 Tb1 C1 C2 -10(3) 6_755 . . . ?
O7 Tb1 C1 C2 159(3) 6_765 . . . ?
O1W Tb1 C1 C2 162(3) . . . . ?
O2 Tb1 C1 C2 70(3) . . . . ?
O1 Tb1 C1 C2 -89(3) . . . . ?
O5 P1 O4 Tb1 117.34(19) . . . 6_765 ?
O3 P1 O4 Tb1 -123.20(19) . . . 6_765 ?
C4 P1 O4 Tb1 -12.0(3) . . . 6_765 ?
O7 P2 O6 Tb1 -116.8(8) . . . 8_656 ?
O8 P2 O6 Tb1 6.0(9) . . . 8_656 ?
C3 P2 O6 Tb1 117.2(8) . . . 8_656 ?
O7 P2 O8 Tb1 -129.3(3) . . . 1_655 ?
O6 P2 O8 Tb1 108.4(3) . . . 1_655 ?
C3 P2 O8 Tb1 -10.4(3) . . . 1_655 ?
O2 C1 O1 Tb1 19.9(3) . . . . ?
C2 C1 O1 Tb1 175.9(2) . . . . ?
O8 Tb1 O1 C1 -149.65(19) 1_455 . . . ?
O6 Tb1 O1 C1 155.61(19) 8_556 . . . ?
O5 Tb1 O1 C1 -31.4(2) 1_455 . . . ?
O4 Tb1 O1 C1 -96.98(19) 6_755 . . . ?
O7 Tb1 O1 C1 59.15(17) 6_765 . . . ?
O1W Tb1 O1 C1 91.2(2) . . . . ?
O2 Tb1 O1 C1 -11.69(18) . . . . ?
O6 P2 O7 Tb1 144.6(2) . . . 6_755 ?
O8 P2 O7 Tb1 22.2(3) . . . 6_755 ?
C3 P2 O7 Tb1 -89.3(3) . . . 6_755 ?
O4 P1 O5 Tb1 -63.6(3) . . . 1_655 ?
O3 P1 O5 Tb1 177.25(19) . . . 1_655 ?
C4 P1 O5 Tb1 64.2(3) . . . 1_655 ?
O1 C1 C2 N1 44.8(3) . . . . ?
O2 C1 C2 N1 -160.8(3) . . . . ?
Tb1 C1 C2 N1 132(3) . . . . ?
O7 P2 C3 N1 -127.1(2) . . . . ?
O6 P2 C3 N1 -2.3(3) . . . . ?
O8 P2 C3 N1 115.0(2) . . . . ?
C1 C2 N1 C4 111.4(3) . . . . ?
C1 C2 N1 C3 -131.4(2) . . . . ?
P2 C3 N1 C4 -91.5(3) . . . . ?
P2 C3 N1 C2 151.8(2) . . . . ?
C2 N1 C4 P1 78.6(3) . . . . ?
C3 N1 C4 P1 -36.3(3) . . . . ?
O5 P1 C4 N1 59.9(3) . . . . ?
O4 P1 C4 N1 -173.8(2) . . . . ?
O3 P1 C4 N1 -57.9(2) . . . . ?
